data_1523946
loop_
_publ_author_name
'Ka\&sner, L.'
'Nagel, K.'
'Gr\"utzner, R.-E.'
'Korb, M.'
'R\"uffer, T.'
'Lang, H.'
'Spange, S.'

_publ_section_title
;
 Polyamide 6/silica hybrid materials by a coupled polymerization reaction
;
_journal_issue 35
_journal_name_full 'Polym. Chem.'
_journal_page_first 6297
_journal_paper_doi 10.1039/C5PY00815H
_journal_volume 6
_journal_year 2015
_chemical_formula_moiety 'C24 H40 N4 O4 Si'
_chemical_formula_sum 'C24 H40 N4 O4 Si'
_chemical_formula_weight 476.69
_chemical_name_systematic
;
 ?
;
_space_group_crystal_system tetragonal
_space_group_IT_number 122
_space_group_name_Hall 'I -4 2bw'
_space_group_name_H-M_alt 'I -4 2 d'
_symmetry_space_group_name_Hall 'I -4 2bw'
_symmetry_space_group_name_H-M 'I -4 2 d'
_atom_sites_solution_hydrogens geom
_audit_creation_method SHELXL-2013
_audit_update_record
;
2015-04-07 deposited with the CCDC.
2015-07-09 downloaded from the CCDC.
;
_cell_angle_alpha 90
_cell_angle_beta 90
_cell_angle_gamma 90
_cell_formula_units_Z 4
_cell_length_a 13.9688(3)
_cell_length_b 13.9688(3)
_cell_length_c 13.3347(4)
_cell_measurement_reflns_used 2460
_cell_measurement_temperature 110
_cell_measurement_theta_max 28.5752
_cell_measurement_theta_min 3.0491
_cell_volume 2601.96(11)
_computing_cell_refinement
;
CrysAlisPro, Oxford Diffraction Ltd.,
Version 1.171.34.44 (release 25-10-2010 CrysAlis171 .NET)
(compiled Oct 25 2010,18:11:34)
;
_computing_data_collection
;
CrysAlisPro, Oxford Diffraction Ltd.,
Version 1.171.34.44 (release 25-10-2010 CrysAlis171 .NET)
(compiled Oct 25 2010,18:11:34)
;
_computing_data_reduction
;
CrysAlisPro, Oxford Diffraction Ltd.,
Version 1.171.34.44 (release 25-10-2010 CrysAlis171 .NET)
(compiled Oct 25 2010,18:11:34)
;
_computing_structure_refinement 'SHELXL-2013 (Sheldrick, 2013)'
_computing_structure_solution 'SHELXS-2013 (Sheldrick, 2013)'
_diffrn_ambient_temperature 110
_diffrn_measured_fraction_theta_full 0.992
_diffrn_measured_fraction_theta_max 0.992
_diffrn_measurement_device_type 'oxford gemini s'
_diffrn_measurement_method '\w scans'
_diffrn_radiation_type MoK\a
_diffrn_radiation_wavelength 0.71073
_diffrn_reflns_av_R_equivalents 0.0215
_diffrn_reflns_av_unetI/netI 0.0246
_diffrn_reflns_laue_measured_fraction_full 0.992
_diffrn_reflns_laue_measured_fraction_max 0.992
_diffrn_reflns_limit_h_max 16
_diffrn_reflns_limit_h_min -15
_diffrn_reflns_limit_k_max 16
_diffrn_reflns_limit_k_min -16
_diffrn_reflns_limit_l_max 15
_diffrn_reflns_limit_l_min -15
_diffrn_reflns_number 3191
_diffrn_reflns_point_group_measured_fraction_full 0.958
_diffrn_reflns_point_group_measured_fraction_max 0.958
_diffrn_reflns_theta_full 25.000
_diffrn_reflns_theta_max 24.997
_diffrn_reflns_theta_min 3.602
_exptl_absorpt_coefficient_mu 0.126
_exptl_absorpt_correction_T_max 1.00000
_exptl_absorpt_correction_T_min 0.88537
_exptl_absorpt_correction_type multi-scan
_exptl_absorpt_process_details
;
CrysAlisPro, Oxford Diffraction Ltd.,
Version 1.171.34.44 (release 25-10-2010 CrysAlis171 .NET)
(compiled Oct 25 2010,18:11:34)
Empirical absorption correction using spherical harmonics,
 implemented in SCALE3 ABSPACK scaling algorithm.
;
_exptl_crystal_colour colourless
_exptl_crystal_density_diffrn 1.217
_exptl_crystal_description block
_exptl_crystal_F_000 1032
_exptl_crystal_size_max 0.4
_exptl_crystal_size_mid 0.4
_exptl_crystal_size_min 0.3
_refine_diff_density_max 0.131
_refine_diff_density_min -0.172
_refine_diff_density_rms 0.026
_refine_ls_abs_structure_details
;
 Flack x determined using 427 quotients [(I+)-(I-)]/[(I+)+(I-)]
 (Parsons and Flack (2004), Acta Cryst. A60, s61).
;
_refine_ls_abs_structure_Flack 0.35(9)
_refine_ls_extinction_method none
_refine_ls_goodness_of_fit_ref 1.074
_refine_ls_hydrogen_treatment constr
_refine_ls_matrix_type full
_refine_ls_number_parameters 75
_refine_ls_number_reflns 1107
_refine_ls_number_restraints 0
_refine_ls_restrained_S_all 1.074
_refine_ls_R_factor_all 0.0282
_refine_ls_R_factor_gt 0.0263
_refine_ls_shift/su_max 0.001
_refine_ls_shift/su_mean 0.000
_refine_ls_structure_factor_coef Fsqd
_refine_ls_weighting_details 'w=1/[\s^2^(Fo^2^)+(0.0344P)^2^+0.6068P] where P=(Fo^2^+2Fc^2^)/3'
_refine_ls_weighting_scheme calc
_refine_ls_wR_factor_gt 0.0639
_refine_ls_wR_factor_ref 0.0650
_reflns_Friedel_coverage 0.700
_reflns_friedel_fraction_full 0.914
_reflns_friedel_fraction_max 0.914
_reflns_number_gt 1060
_reflns_number_total 1107
_reflns_threshold_expression 'I > 2\s(I)'
_cod_data_source_file c5py00815h2.cif
_cod_data_source_block shelx
_cod_depositor_comments 'Adding full bibliography for 1523945--1523946.cif.'
_cod_original_cell_volume 2601.97(14)
_cod_database_code 1523946
_shelx_space_group_comment
;
The symmetry employed for this shelxl refinement is uniquely defined
by the following loop, which should always be used as a source of
symmetry information in preference to the above space-group names.
They are only intended as comments.
;
_shelxl_version_number 2013-4

loop_
_space_group_symop_operation_xyz
'x, y, z'
'-x, -y, z'
'y, -x, -z'
'-y, x, -z'
'-x+1/2, y, -z+3/4'
'x+1/2, -y, -z+3/4'
'-y+1/2, -x, z+3/4'
'y+1/2, x, z+3/4'
'x+1/2, y+1/2, z+1/2'
'-x+1/2, -y+1/2, z+1/2'
'y+1/2, -x+1/2, -z+1/2'
'-y+1/2, x+1/2, -z+1/2'
'-x+1, y+1/2, -z+5/4'
'x+1, -y+1/2, -z+5/4'
'-y+1, -x+1/2, z+5/4'
'y+1, x+1/2, z+5/4'

loop_
_atom_site_label
_atom_site_type_symbol
_atom_site_fract_x
_atom_site_fract_y
_atom_site_fract_z
_atom_site_U_iso_or_equiv
_atom_site_adp_type
_atom_site_occupancy
_atom_site_site_symmetry_order
_atom_site_calc_flag
_atom_site_refinement_flags_posn
_atom_site_refinement_flags_adp
_atom_site_refinement_flags_occupancy
Si1 Si 1.5000 1.0000 1.2500 0.0204(3) Uani 1 4 d S T P
O1 O 1.46927(9) 1.09118(10) 1.18015(9) 0.0243(4) Uani 1 1 d . . .
N2 N 1.55231(12) 1.11749(12) 1.11965(13) 0.0264(4) Uani 1 1 d . . .
C6 C 1.42856(15) 1.18268(14) 1.00361(15) 0.0263(5) Uani 1 1 d . . .
H6A H 1.4138 1.2498 1.0143 0.032 Uiso 1 1 calc R U .
H6B H 1.3829 1.1449 1.0415 0.032 Uiso 1 1 calc R U .
C2 C 1.60943(15) 1.19822(16) 0.97722(15) 0.0312(5) Uani 1 1 d . . .
H2A H 1.6689 1.1707 1.0014 0.037 Uiso 1 1 calc R U .
H2B H 1.6139 1.2672 0.9839 0.037 Uiso 1 1 calc R U .
C1 C 1.52785(14) 1.16211(14) 1.04030(15) 0.0245(5) Uani 1 1 d . . .
C4 C 1.4985(2) 1.20564(19) 0.83059(15) 0.0419(6) Uani 1 1 d . . .
H4A H 1.4909 1.1889 0.7604 0.050 Uiso 1 1 calc R U .
H4B H 1.4939 1.2747 0.8365 0.050 Uiso 1 1 calc R U .
C3 C 1.59637(17) 1.17266(17) 0.86718(17) 0.0388(6) Uani 1 1 d . . .
H3A H 1.6021 1.1039 0.8587 0.047 Uiso 1 1 calc R U .
H3B H 1.6461 1.2031 0.8276 0.047 Uiso 1 1 calc R U .
C5 C 1.41922(18) 1.15893(19) 0.89183(18) 0.0401(6) Uani 1 1 d . . .
H5A H 1.4219 1.0901 0.8829 0.048 Uiso 1 1 calc R U .
H5B H 1.3576 1.1810 0.8676 0.048 Uiso 1 1 calc R U .

loop_
_atom_site_aniso_label
_atom_site_aniso_U_11
_atom_site_aniso_U_22
_atom_site_aniso_U_33
_atom_site_aniso_U_23
_atom_site_aniso_U_13
_atom_site_aniso_U_12
Si1 0.0206(3) 0.0206(3) 0.0201(5) 0.000 0.000 0.000
O1 0.0236(8) 0.0251(8) 0.0243(7) 0.0019(6) 0.0034(6) 0.0009(6)
N2 0.0236(9) 0.0282(9) 0.0275(9) 0.0031(8) 0.0044(7) -0.0007(7)
C6 0.0279(10) 0.0245(10) 0.0265(10) 0.0029(9) -0.0010(9) -0.0015(9)
C2 0.0284(11) 0.0325(11) 0.0326(11) 0.0089(10) 0.0034(10) 0.0027(10)
C1 0.0275(11) 0.0216(10) 0.0245(9) -0.0001(9) 0.0009(8) 0.0001(8)
C4 0.0564(15) 0.0479(13) 0.0216(9) -0.0017(10) -0.0011(12) -0.0082(14)
C3 0.0512(15) 0.0296(12) 0.0357(13) -0.0001(10) 0.0143(12) 0.0040(11)
C5 0.0478(14) 0.0409(13) 0.0317(12) -0.0007(10) -0.0106(11) -0.0109(12)

loop_
_atom_type_symbol
_atom_type_description
_atom_type_scat_dispersion_real
_atom_type_scat_dispersion_imag
_atom_type_scat_source
C C 0.0033 0.0016 'International Tables Vol C Tables 4.2.6.8 and 6.1.1.4'
H H 0.0000 0.0000 'International Tables Vol C Tables 4.2.6.8 and 6.1.1.4'
N N 0.0061 0.0033 'International Tables Vol C Tables 4.2.6.8 and 6.1.1.4'
O O 0.0106 0.0060 'International Tables Vol C Tables 4.2.6.8 and 6.1.1.4'
Si Si 0.0817 0.0704 'International Tables Vol C Tables 4.2.6.8 and 6.1.1.4'

loop_
_geom_angle_atom_site_label_1
_geom_angle_atom_site_label_2
_geom_angle_atom_site_label_3
_geom_angle
_geom_angle_site_symmetry_1
_geom_angle_site_symmetry_3
O1 Si1 O1 108.93(4) . 11_577
O1 Si1 O1 110.56(9) . 2_875
O1 Si1 O1 108.93(4) 11_577 2_875
O1 Si1 O1 108.93(4) . 12_747
O1 Si1 O1 110.56(9) 11_577 12_747
O1 Si1 O1 108.93(4) 2_875 12_747
N2 O1 Si1 107.59(10) . .
C1 N2 O1 111.64(15) . .
C1 C6 C5 110.78(18) . .
C1 C6 H6A 109.5 . .
C5 C6 H6A 109.5 . .
C1 C6 H6B 109.5 . .
C5 C6 H6B 109.5 . .
H6A C6 H6B 108.1 . .
C1 C2 C3 111.71(18) . .
C1 C2 H2A 109.3 . .
C3 C2 H2A 109.3 . .
C1 C2 H2B 109.3 . .
C3 C2 H2B 109.3 . .
H2A C2 H2B 107.9 . .
N2 C1 C6 127.80(18) . .
N2 C1 C2 115.16(17) . .
C6 C1 C2 117.04(16) . .
C3 C4 C5 110.58(19) . .
C3 C4 H4A 109.5 . .
C5 C4 H4A 109.5 . .
C3 C4 H4B 109.5 . .
C5 C4 H4B 109.5 . .
H4A C4 H4B 108.1 . .
C2 C3 C4 110.23(18) . .
C2 C3 H3A 109.6 . .
C4 C3 H3A 109.6 . .
C2 C3 H3B 109.6 . .
C4 C3 H3B 109.6 . .
H3A C3 H3B 108.1 . .
C4 C5 C6 111.52(19) . .
C4 C5 H5A 109.3 . .
C6 C5 H5A 109.3 . .
C4 C5 H5B 109.3 . .
C6 C5 H5B 109.3 . .
H5A C5 H5B 108.0 . .

loop_
_geom_bond_atom_site_label_1
_geom_bond_atom_site_label_2
_geom_bond_distance
_geom_bond_site_symmetry_2
Si1 O1 1.6353(13) .
Si1 O1 1.6353(13) 11_577
Si1 O1 1.6353(13) 2_875
Si1 O1 1.6353(13) 12_747
O1 N2 1.460(2) .
N2 C1 1.275(3) .
C6 C1 1.498(3) .
C6 C5 1.533(3) .
C6 H6A 0.9700 .
C6 H6B 0.9700 .
C2 C1 1.504(3) .
C2 C3 1.521(3) .
C2 H2A 0.9700 .
C2 H2B 0.9700 .
C4 C3 1.523(3) .
C4 C5 1.523(3) .
C4 H4A 0.9700 .
C4 H4B 0.9700 .
C3 H3A 0.9700 .
C3 H3B 0.9700 .
C5 H5A 0.9700 .
C5 H5B 0.9700 .

loop_
_geom_torsion_atom_site_label_1
_geom_torsion_atom_site_label_2
_geom_torsion_atom_site_label_3
_geom_torsion_atom_site_label_4
_geom_torsion
_geom_torsion_site_symmetry_1
O1 Si1 O1 N2 58.71(8) 11_577
O1 Si1 O1 N2 -60.95(9) 2_875
O1 Si1 O1 N2 179.38(11) 12_747
Si1 O1 N2 C1 156.50(14) .
O1 N2 C1 C6 -4.0(3) .
O1 N2 C1 C2 175.75(16) .
C5 C6 C1 N2 -133.3(2) .
C5 C6 C1 C2 47.0(2) .
C3 C2 C1 N2 131.8(2) .
C3 C2 C1 C6 -48.4(2) .
C1 C2 C3 C4 52.8(2) .
C5 C4 C3 C2 -59.1(3) .
C3 C4 C5 C6 58.8(3) .
C1 C6 C5 C4 -51.1(3) .
